data_7035680
loop_
_publ_author_name
'Zhao, Jie'
'Zhu, Guan-Hong'
'Xie, Li-Qiong'
'Wu, Ye-Si'
'Wu, Hai-Lun'
'Zhou, Ai-Ju'
'Wu, Zun-Yuan'
'Wang, Jing'
'Chen, Yan-Cong'
'Tong, Ming-Liang'

_publ_section_title
;
 Magnetic and luminescent properties of lanthanide coordination polymers
 with asymmetric biphenyl-3,2',5'-tricarboxylate.
;
_journal_issue 32
_journal_name_full 'Dalton transactions (Cambridge, England : 2003)'
_journal_page_first 14424
_journal_page_last 14435
_journal_paper_doi 10.1039/c5dt01894c
_journal_volume 44
_journal_year 2015
_chemical_formula_sum 'C27 H17 N2 O7 Tb'
_chemical_formula_weight 640.35
_chemical_name_systematic
; 
 ? 
;
_space_group_IT_number 15
_symmetry_cell_setting monoclinic
_symmetry_space_group_name_Hall '-C 2yc'
_symmetry_space_group_name_H-M 'C 1 2/c 1'
_atom_sites_solution_hydrogens geom
_atom_sites_solution_primary direct
_atom_sites_solution_secondary difmap
_audit_creation_method SHELXL-97
_audit_update_record
;
2015-06-29 deposited with the CCDC.
2015-07-07 downloaded from the CCDC.
;
_cell_angle_alpha 90.00
_cell_angle_beta 107.309(2)
_cell_angle_gamma 90.00
_cell_formula_units_Z 8
_cell_length_a 26.4871(9)
_cell_length_b 7.9190(3)
_cell_length_c 23.0086(8)
_cell_measurement_reflns_used 8195
_cell_measurement_temperature 296(2)
_cell_measurement_theta_max 27.56
_cell_measurement_theta_min 2.70
_cell_volume 4607.5(3)
_computing_cell_refinement 'Bruker SMART'
_computing_data_collection 'Bruker SMART'
_computing_data_reduction 'Bruker SAINT'
_computing_molecular_graphics 'Bruker SHELXTL'
_computing_publication_material 'Bruker SHELXTL'
_computing_structure_refinement 'Bruker SHELXTL'
_computing_structure_solution 'Bruker SHELXTL'
_diffrn_ambient_temperature 296(2)
_diffrn_measured_fraction_theta_full 0.971
_diffrn_measured_fraction_theta_max 0.971
_diffrn_measurement_device_type 'CCD area detector'
_diffrn_measurement_method 'phi and omega scans'
_diffrn_radiation_monochromator graphite
_diffrn_radiation_source 'fine-focus sealed tube'
_diffrn_radiation_type MoK\a
_diffrn_radiation_wavelength 0.71073
_diffrn_reflns_av_R_equivalents 0.0273
_diffrn_reflns_av_sigmaI/netI 0.0273
_diffrn_reflns_limit_h_max 30
_diffrn_reflns_limit_h_min -32
_diffrn_reflns_limit_k_max 9
_diffrn_reflns_limit_k_min -9
_diffrn_reflns_limit_l_max 28
_diffrn_reflns_limit_l_min -28
_diffrn_reflns_number 16404
_diffrn_reflns_theta_full 26.00
_diffrn_reflns_theta_max 26.00
_diffrn_reflns_theta_min 1.61
_exptl_absorpt_coefficient_mu 3.123
_exptl_absorpt_correction_T_max 0.8110
_exptl_absorpt_correction_T_min 0.7251
_exptl_absorpt_correction_type multi-scan
_exptl_absorpt_process_details
;
'SADABS-2004/1 (Bruker,2004) was used for absorption correction.' 
'R(int) was 0.0559 before and 0.0259 after correction.' 
'The Ratio of minimum to maximum transmission is 0.7647.' 
'The \l/2 correction factor is 0.0015.'
;
_exptl_crystal_colour colorless
_exptl_crystal_density_diffrn 1.846
_exptl_crystal_density_method 'not measured'
_exptl_crystal_description block
_exptl_crystal_F_000 2512
_exptl_crystal_size_max 0.11
_exptl_crystal_size_mid 0.08
_exptl_crystal_size_min 0.07
_refine_diff_density_max 0.767
_refine_diff_density_min -0.362
_refine_diff_density_rms 0.082
_refine_ls_extinction_method none
_refine_ls_goodness_of_fit_ref 1.066
_refine_ls_hydrogen_treatment constr
_refine_ls_matrix_type full
_refine_ls_number_parameters 334
_refine_ls_number_reflns 4390
_refine_ls_number_restraints 0
_refine_ls_restrained_S_all 1.066
_refine_ls_R_factor_all 0.0286
_refine_ls_R_factor_gt 0.0224
_refine_ls_shift/su_max 0.000
_refine_ls_shift/su_mean 0.000
_refine_ls_structure_factor_coef Fsqd
_refine_ls_weighting_details 'calc w=1/[\s^2^(Fo^2^)+(0.0212P)^2^+5.8514P] where P=(Fo^2^+2Fc^2^)/3'
_refine_ls_weighting_scheme calc
_refine_ls_wR_factor_gt 0.0481
_refine_ls_wR_factor_ref 0.0506
_reflns_number_gt 3832
_reflns_number_total 4390
_reflns_threshold_expression >2sigma(I)
_cod_data_source_file c5dt01894c2.cif
_cod_data_source_block tb
_cod_depositor_comments 'Adding full bibliography for 7035680--7035687.cif.'
_cod_original_sg_symbol_H-M C2/c
_cod_database_code 7035680

loop_
_symmetry_equiv_pos_as_xyz
'x, y, z'
'-x, y, -z+1/2'
'x+1/2, y+1/2, z'
'-x+1/2, y+1/2, -z+1/2'
'-x, -y, -z'
'x, -y, z-1/2'
'-x+1/2, -y+1/2, -z'
'x+1/2, -y+1/2, z-1/2'

loop_
_atom_site_label
_atom_site_type_symbol
_atom_site_fract_x
_atom_site_fract_y
_atom_site_fract_z
_atom_site_U_iso_or_equiv
_atom_site_adp_type
_atom_site_occupancy
_atom_site_symmetry_multiplicity
_atom_site_calc_flag
_atom_site_refinement_flags
Tb1 Tb 0.180667(5) 0.134130(18) 0.014783(6) 0.02342(6) Uani 1 1 d .
O1 O 0.26071(8) -0.0130(3) 0.04684(10) 0.0391(6) Uani 1 1 d .
O2 O 0.33414(8) 0.1236(3) 0.04608(10) 0.0375(6) Uani 1 1 d .
O3 O 0.33010(8) -0.4835(3) 0.39627(9) 0.0334(5) Uani 1 1 d .
O4 O 0.31610(9) -0.7611(3) 0.39083(9) 0.0362(5) Uani 1 1 d .
O5 O 0.23932(8) -0.6812(3) 0.07686(9) 0.0375(5) Uani 1 1 d .
O6 O 0.31449(8) -0.5531(3) 0.08237(9) 0.0348(5) Uani 1 1 d .
O1W O 0.15991(9) -0.1644(3) -0.00499(10) 0.0385(6) Uani 1 1 d .
H1WB H 0.1728 -0.2128 0.0251 0.058 Uiso 1 1 d R
H1WA H 0.1735 -0.1983 -0.0245 0.058 Uiso 1 1 d R
N1 N 0.08260(10) 0.1218(3) -0.04768(12) 0.0355(6) Uani 1 1 d .
N2 N 0.11597(10) 0.3043(3) 0.05632(12) 0.0339(6) Uani 1 1 d .
C1 C 0.34073(11) -0.0866(4) 0.12038(13) 0.0289(7) Uani 1 1 d .
C2 C 0.39283(13) -0.0465(5) 0.14904(16) 0.0437(9) Uani 1 1 d .
H2 H 0.4086 0.0443 0.1356 0.052 Uiso 1 1 calc R
C3 C 0.42145(13) -0.1421(5) 0.19784(18) 0.0567(12) Uani 1 1 d .
H3 H 0.4563 -0.1136 0.2180 0.068 Uiso 1 1 calc R
C4 C 0.39862(12) -0.2797(5) 0.21696(15) 0.0423(9) Uani 1 1 d .
H4 H 0.4186 -0.3446 0.2494 0.051 Uiso 1 1 calc R
C5 C 0.34656(12) -0.3223(4) 0.18851(13) 0.0282(7) Uani 1 1 d .
C6 C 0.31769(11) -0.2229(4) 0.14074(13) 0.0273(7) Uani 1 1 d .
H6 H 0.2823 -0.2477 0.1220 0.033 Uiso 1 1 calc R
C7 C 0.32340(11) -0.4718(4) 0.21145(13) 0.0260(7) Uani 1 1 d .
C8 C 0.33110(11) -0.4819(4) 0.27392(13) 0.0278(7) Uani 1 1 d .
H8 H 0.3494 -0.3956 0.2988 0.033 Uiso 1 1 calc R
C9 C 0.31242(11) -0.6164(4) 0.30044(13) 0.0266(7) Uani 1 1 d .
C10 C 0.28479(12) -0.7437(4) 0.26320(14) 0.0355(8) Uani 1 1 d .
H10 H 0.2731 -0.8370 0.2801 0.043 Uiso 1 1 calc R
C11 C 0.27456(12) -0.7324(4) 0.20118(13) 0.0349(8) Uani 1 1 d .
H11 H 0.2546 -0.8165 0.1766 0.042 Uiso 1 1 calc R
C12 C 0.29310(11) -0.5993(4) 0.17416(13) 0.0262(6) Uani 1 1 d .
C13 C 0.30947(12) 0.0167(4) 0.06690(14) 0.0295(7) Uani 1 1 d .
C14 C 0.32000(11) -0.6227(4) 0.36779(12) 0.0255(7) Uani 1 1 d .
C15 C 0.28135(11) -0.6083(4) 0.10599(13) 0.0271(7) Uani 1 1 d .
C16 C 0.06629(13) 0.0434(5) -0.10043(16) 0.0491(10) Uani 1 1 d .
H16 H 0.0916 -0.0010 -0.1168 0.059 Uiso 1 1 calc R
C17 C 0.01307(15) 0.0236(6) -0.13294(19) 0.0623(12) Uani 1 1 d .
H17 H 0.0034 -0.0304 -0.1705 0.075 Uiso 1 1 calc R
C18 C -0.02414(15) 0.0835(6) -0.1093(2) 0.0608(12) Uani 1 1 d .
H18 H -0.0598 0.0695 -0.1302 0.073 Uiso 1 1 calc R
C19 C -0.00923(13) 0.1662(5) -0.05352(18) 0.0488(10) Uani 1 1 d .
C20 C 0.04574(12) 0.1867(4) -0.02454(15) 0.0360(8) Uani 1 1 d .
C21 C 0.06289(12) 0.2783(4) 0.03143(15) 0.0354(8) Uani 1 1 d .
C22 C 0.02573(14) 0.3394(5) 0.05891(19) 0.0474(9) Uani 1 1 d .
C23 C 0.04446(16) 0.4258(5) 0.11383(19) 0.0564(10) Uani 1 1 d .
H23 H 0.0209 0.4645 0.1338 0.068 Uiso 1 1 calc R
C24 C 0.09717(16) 0.4535(5) 0.13811(18) 0.0536(10) Uani 1 1 d .
H24 H 0.1100 0.5128 0.1744 0.064 Uiso 1 1 calc R
C25 C 0.13170(15) 0.3914(4) 0.10771(16) 0.0422(8) Uani 1 1 d .
H25 H 0.1677 0.4124 0.1244 0.051 Uiso 1 1 calc R
C26 C -0.04577(14) 0.2296(6) -0.0243(2) 0.0591(12) Uani 1 1 d .
H26 H -0.0818 0.2147 -0.0429 0.071 Uiso 1 1 calc R
C27 C -0.02980(15) 0.3096(6) 0.0289(2) 0.0570(11) Uani 1 1 d .
H27 H -0.0548 0.3470 0.0471 0.068 Uiso 1 1 calc R

loop_
_atom_site_aniso_label
_atom_site_aniso_U_11
_atom_site_aniso_U_22
_atom_site_aniso_U_33
_atom_site_aniso_U_23
_atom_site_aniso_U_13
_atom_site_aniso_U_12
Tb1 0.02554(8) 0.02769(10) 0.01605(8) 0.00169(6) 0.00466(5) -0.00535(6)
O1 0.0311(11) 0.0427(15) 0.0390(13) 0.0130(10) 0.0035(10) -0.0009(10)
O2 0.0403(12) 0.0358(15) 0.0336(12) 0.0124(10) 0.0068(10) -0.0082(10)
O3 0.0507(13) 0.0294(14) 0.0230(11) -0.0021(9) 0.0151(10) -0.0005(10)
O4 0.0572(14) 0.0275(14) 0.0238(11) 0.0029(9) 0.0119(10) 0.0013(11)
O5 0.0423(12) 0.0422(14) 0.0231(11) -0.0036(10) 0.0022(10) -0.0147(11)
O6 0.0428(12) 0.0420(14) 0.0232(11) -0.0010(9) 0.0152(10) -0.0112(11)
O1W 0.0527(13) 0.0406(15) 0.0246(11) -0.0028(9) 0.0153(10) -0.0080(11)
N1 0.0298(13) 0.0388(18) 0.0359(16) 0.0028(12) 0.0068(12) -0.0068(12)
N2 0.0358(14) 0.0340(16) 0.0319(15) 0.0064(12) 0.0101(12) -0.0006(12)
C1 0.0343(15) 0.0267(18) 0.0267(16) 0.0013(13) 0.0106(13) 0.0022(13)
C2 0.0376(18) 0.045(2) 0.045(2) 0.0112(17) 0.0074(16) -0.0119(16)
C3 0.0316(17) 0.067(3) 0.058(3) 0.020(2) -0.0064(17) -0.0194(18)
C4 0.0359(17) 0.046(2) 0.0362(19) 0.0156(16) -0.0028(15) -0.0056(16)
C5 0.0327(15) 0.0319(19) 0.0198(15) -0.0006(12) 0.0074(12) -0.0034(13)
C6 0.0272(14) 0.0277(18) 0.0263(16) -0.0027(13) 0.0070(12) -0.0022(13)
C7 0.0264(14) 0.0289(18) 0.0221(15) 0.0029(12) 0.0060(12) 0.0020(13)
C8 0.0305(15) 0.0296(19) 0.0219(15) -0.0041(12) 0.0056(12) 0.0006(13)
C9 0.0303(14) 0.0284(18) 0.0221(15) 0.0020(12) 0.0095(12) 0.0018(13)
C10 0.0447(18) 0.036(2) 0.0262(17) -0.0001(14) 0.0108(14) -0.0127(15)
C11 0.0445(18) 0.036(2) 0.0228(16) -0.0041(13) 0.0083(14) -0.0164(15)
C12 0.0269(14) 0.0299(18) 0.0217(15) -0.0033(12) 0.0068(12) -0.0027(13)
C13 0.0368(17) 0.0239(18) 0.0280(16) -0.0011(13) 0.0100(14) 0.0006(14)
C14 0.0261(14) 0.031(2) 0.0204(15) -0.0014(13) 0.0075(12) 0.0014(13)
C15 0.0363(16) 0.0230(18) 0.0212(15) -0.0013(12) 0.0073(13) -0.0034(13)
C16 0.0375(18) 0.063(3) 0.042(2) -0.0113(18) 0.0058(16) -0.0104(18)
C17 0.042(2) 0.081(3) 0.053(3) -0.010(2) -0.0022(19) -0.011(2)
C18 0.0340(19) 0.069(3) 0.066(3) 0.004(2) -0.0055(19) -0.012(2)
C19 0.0296(17) 0.055(3) 0.059(3) 0.0158(19) 0.0084(17) -0.0018(16)
C20 0.0334(16) 0.031(2) 0.043(2) 0.0089(15) 0.0120(15) -0.0038(14)
C21 0.0365(17) 0.029(2) 0.044(2) 0.0119(15) 0.0179(15) 0.0021(15)
C22 0.046(2) 0.042(2) 0.059(3) 0.0100(18) 0.0229(19) 0.0060(17)
C23 0.063(2) 0.050(3) 0.070(3) 0.003(2) 0.042(2) 0.010(2)
C24 0.068(3) 0.050(3) 0.051(2) -0.0060(19) 0.029(2) 0.003(2)
C25 0.051(2) 0.036(2) 0.042(2) 0.0010(16) 0.0162(16) 0.0017(17)
C26 0.0289(18) 0.073(3) 0.075(3) 0.020(2) 0.0141(19) 0.0015(19)
C27 0.040(2) 0.062(3) 0.079(3) 0.014(2) 0.032(2) 0.0073(19)

loop_
_atom_type_symbol
_atom_type_description
_atom_type_scat_dispersion_real
_atom_type_scat_dispersion_imag
_atom_type_scat_source
C C 0.0033 0.0016 'International Tables Vol C Tables 4.2.6.8 and 6.1.1.4'
H H 0.0000 0.0000 'International Tables Vol C Tables 4.2.6.8 and 6.1.1.4'
N N 0.0061 0.0033 'International Tables Vol C Tables 4.2.6.8 and 6.1.1.4'
O O 0.0106 0.0060 'International Tables Vol C Tables 4.2.6.8 and 6.1.1.4'
Tb Tb -0.1723 4.1537 'International Tables Vol C Tables 4.2.6.8 and 6.1.1.4'

loop_
_geom_angle_atom_site_label_1
_geom_angle_atom_site_label_2
_geom_angle_atom_site_label_3
_geom_angle
_geom_angle_site_symmetry_1
_geom_angle_site_symmetry_3
O5 Tb1 O1 74.86(8) 1_565 .
O5 Tb1 O2 79.16(8) 1_565 7
O1 Tb1 O2 124.93(8) . 7
O5 Tb1 O3 86.88(7) 1_565 4
O1 Tb1 O3 82.00(8) . 4
O2 Tb1 O3 143.83(8) 7 4
O5 Tb1 O6 122.94(8) 1_565 7_545
O1 Tb1 O6 82.18(8) . 7_545
O2 Tb1 O6 72.74(8) 7 7_545
O3 Tb1 O6 140.60(8) 4 7_545
O5 Tb1 O1W 143.76(8) 1_565 .
O1 Tb1 O1W 73.07(8) . .
O2 Tb1 O1W 134.04(7) 7 .
O3 Tb1 O1W 72.42(7) 4 .
O6 Tb1 O1W 68.50(7) 7_545 .
O5 Tb1 N1 139.17(9) 1_565 .
O1 Tb1 N1 145.95(8) . .
O2 Tb1 N1 74.62(8) 7 .
O3 Tb1 N1 96.20(8) 4 .
O6 Tb1 N1 77.95(8) 7_545 .
O1W Tb1 N1 74.00(8) . .
O5 Tb1 N2 80.66(8) 1_565 .
O1 Tb1 N2 141.65(8) . .
O2 Tb1 N2 77.38(8) 7 .
O3 Tb1 N2 67.46(8) 4 .
O6 Tb1 N2 136.17(8) 7_545 .
O1W Tb1 N2 115.99(8) . .
N1 Tb1 N2 63.53(9) . .
C13 O1 Tb1 139.4(2) . .
C13 O2 Tb1 140.5(2) . 7
C14 O3 Tb1 137.30(19) . 4_545
C15 O5 Tb1 162.3(2) . 1_545
C15 O6 Tb1 124.24(18) . 7_545
Tb1 O1W H1WB 107.3 . .
Tb1 O1W H1WA 110.9 . .
H1WB O1W H1WA 101.9 . .
C16 N1 C20 117.9(3) . .
C16 N1 Tb1 122.2(2) . .
C20 N1 Tb1 119.7(2) . .
C25 N2 C21 117.6(3) . .
C25 N2 Tb1 122.4(2) . .
C21 N2 Tb1 118.7(2) . .
C2 C1 C6 119.7(3) . .
C2 C1 C13 119.7(3) . .
C6 C1 C13 120.6(3) . .
C1 C2 C3 119.5(3) . .
C1 C2 H2 120.2 . .
C3 C2 H2 120.2 . .
C2 C3 C4 120.4(3) . .
C2 C3 H3 119.8 . .
C4 C3 H3 119.8 . .
C3 C4 C5 120.8(3) . .
C3 C4 H4 119.6 . .
C5 C4 H4 119.6 . .
C4 C5 C6 118.4(3) . .
C4 C5 C7 118.8(3) . .
C6 C5 C7 122.8(3) . .
C5 C6 C1 121.1(3) . .
C5 C6 H6 119.5 . .
C1 C6 H6 119.5 . .
C8 C7 C12 117.9(3) . .
C8 C7 C5 117.3(3) . .
C12 C7 C5 124.7(3) . .
C9 C8 C7 122.4(3) . .
C9 C8 H8 118.8 . .
C7 C8 H8 118.8 . .
C10 C9 C8 118.6(3) . .
C10 C9 C14 119.9(3) . .
C8 C9 C14 121.5(3) . .
C11 C10 C9 120.0(3) . .
C11 C10 H10 120.0 . .
C9 C10 H10 120.0 . .
C10 C11 C12 121.9(3) . .
C10 C11 H11 119.0 . .
C12 C11 H11 119.0 . .
C11 C12 C7 119.0(3) . .
C11 C12 C15 116.1(3) . .
C7 C12 C15 124.8(3) . .
O2 C13 O1 125.7(3) . .
O2 C13 C1 117.3(3) . .
O1 C13 C1 117.0(3) . .
O4 C14 O3 125.5(3) . .
O4 C14 C9 118.0(3) . .
O3 C14 C9 116.5(3) . .
O6 C15 O5 123.9(3) . .
O6 C15 C12 119.0(2) . .
O5 C15 C12 116.9(3) . .
N1 C16 C17 123.4(4) . .
N1 C16 H16 118.3 . .
C17 C16 H16 118.3 . .
C18 C17 C16 119.2(4) . .
C18 C17 H17 120.4 . .
C16 C17 H17 120.4 . .
C17 C18 C19 119.9(3) . .
C17 C18 H18 120.0 . .
C19 C18 H18 120.0 . .
C18 C19 C20 117.3(4) . .
C18 C19 C26 123.8(3) . .
C20 C19 C26 118.9(4) . .
N1 C20 C19 122.3(3) . .
N1 C20 C21 118.5(3) . .
C19 C20 C21 119.2(3) . .
N2 C21 C22 122.0(3) . .
N2 C21 C20 117.7(3) . .
C22 C21 C20 120.2(3) . .
C23 C22 C21 118.0(3) . .
C23 C22 C27 123.4(4) . .
C21 C22 C27 118.6(4) . .
C24 C23 C22 119.8(4) . .
C24 C23 H23 120.1 . .
C22 C23 H23 120.1 . .
C23 C24 C25 118.9(4) . .
C23 C24 H24 120.5 . .
C25 C24 H24 120.5 . .
N2 C25 C24 123.5(3) . .
N2 C25 H25 118.3 . .
C24 C25 H25 118.3 . .
C27 C26 C19 121.9(3) . .
C27 C26 H26 119.1 . .
C19 C26 H26 119.1 . .
C26 C27 C22 121.1(4) . .
C26 C27 H27 119.5 . .
C22 C27 H27 119.5 . .

loop_
_geom_bond_atom_site_label_1
_geom_bond_atom_site_label_2
_geom_bond_distance
_geom_bond_site_symmetry_2
Tb1 O5 2.296(2) 1_565
Tb1 O1 2.338(2) .
Tb1 O2 2.339(2) 7
Tb1 O3 2.342(2) 4
Tb1 O6 2.365(2) 7_545
Tb1 O1W 2.439(2) .
Tb1 N1 2.569(2) .
Tb1 N2 2.577(3) .
O1 C13 1.258(4) .
O2 C13 1.249(4) .
O2 Tb1 2.339(2) 7
O3 C14 1.269(3) .
O3 Tb1 2.342(2) 4_545
O4 C14 1.235(3) .
O5 C15 1.256(3) .
O5 Tb1 2.296(2) 1_545
O6 C15 1.241(3) .
O6 Tb1 2.365(2) 7_545
O1W H1WB 0.7763 .
O1W H1WA 0.7062 .
N1 C16 1.316(4) .
N1 C20 1.346(4) .
N2 C25 1.325(4) .
N2 C21 1.367(4) .
C1 C2 1.378(4) .
C1 C6 1.388(4) .
C1 C13 1.504(4) .
C2 C3 1.379(5) .
C2 H2 0.9300 .
C3 C4 1.380(5) .
C3 H3 0.9300 .
C4 C5 1.381(4) .
C4 H4 0.9300 .
C5 C6 1.383(4) .
C5 C7 1.500(4) .
C6 H6 0.9300 .
C7 C8 1.393(4) .
C7 C12 1.411(4) .
C8 C9 1.390(4) .
C8 H8 0.9300 .
C9 C10 1.383(4) .
C9 C14 1.503(4) .
C10 C11 1.374(4) .
C10 H10 0.9300 .
C11 C12 1.385(4) .
C11 H11 0.9300 .
C12 C15 1.507(4) .
C16 C17 1.394(5) .
C16 H16 0.9300 .
C17 C18 1.346(6) .
C17 H17 0.9300 .
C18 C19 1.388(6) .
C18 H18 0.9300 .
C19 C20 1.419(4) .
C19 C26 1.425(6) .
C20 C21 1.429(5) .
C21 C22 1.405(5) .
C22 C23 1.392(6) .
C22 C27 1.446(5) .
C23 C24 1.358(5) .
C23 H23 0.9300 .
C24 C25 1.396(5) .
C24 H24 0.9300 .
C25 H25 0.9300 .
C26 C27 1.331(6) .
C26 H26 0.9300 .
C27 H27 0.9300 .
